data_4126172
loop_
_publ_author_name
'Nguyen, Andy I.'
'Suess, Daniel L. M.'
'Darago, Lucy E.'
'Oyala, Paul H.'
'Levine, Daniel S.'
'Ziegler, Micah S.'
'Britt, R. David'
'Tilley, T. Don'

_publ_section_title
;
 Manganese-Cobalt Oxido Cubanes Relevant to Manganese-Doped Water
 Oxidation Catalysts.
;
_journal_issue 15
_journal_name_full 'Journal of the American Chemical Society'
_journal_page_first 5579
_journal_page_last 5587
_journal_paper_doi 10.1021/jacs.7b01792
_journal_volume 139
_journal_year 2017
_chemical_formula_sum 'C23 H0 Cl Co3 Mn N3 O12'
_chemical_formula_weight 777.44
_space_group_crystal_system monoclinic
_space_group_IT_number 14
_space_group_name_Hall '-P 2ybc'
_space_group_name_H-M_alt 'P 1 21/c 1'
_symmetry_space_group_name_Hall '-P 2ybc'
_symmetry_space_group_name_H-M 'P 1 21/c 1'
_atom_sites_solution_hydrogens geom
_audit_creation_method SHELXL-2014/7
_cell_angle_alpha 90
_cell_angle_beta 95.450(2)
_cell_angle_gamma 90
_cell_formula_units_Z 8
_cell_length_a 14.9291(4)
_cell_length_b 19.8299(5)
_cell_length_c 23.3866(7)
_cell_measurement_temperature 100(2)
_cell_volume 6892.1(3)
_computing_structure_refinement 'SHELXL-2014/7 (Sheldrick, 2014)'
_diffrn_ambient_temperature 293(2)
_diffrn_detector_area_resol_mean 8.366
_diffrn_measured_fraction_theta_full 0.993
_diffrn_measured_fraction_theta_max 0.991
_diffrn_measurement_device_type 'Bruker APEX-II CCD'
_diffrn_measurement_method '\f and \w scans'
_diffrn_radiation_type MoK\a
_diffrn_radiation_wavelength 0.71073
_diffrn_reflns_av_unetI/netI 0.0798
_diffrn_reflns_Laue_measured_fraction_full 0.993
_diffrn_reflns_Laue_measured_fraction_max 0.991
_diffrn_reflns_limit_h_max 17
_diffrn_reflns_limit_h_min -18
_diffrn_reflns_limit_k_max 23
_diffrn_reflns_limit_k_min 0
_diffrn_reflns_limit_l_max 28
_diffrn_reflns_limit_l_min 0
_diffrn_reflns_number 13069
_diffrn_reflns_point_group_measured_fraction_full 0.993
_diffrn_reflns_point_group_measured_fraction_max 0.991
_diffrn_reflns_theta_full 25.000
_diffrn_reflns_theta_max 25.384
_diffrn_reflns_theta_min 1.349
_diffrn_source 'fine focused sealed source'
_exptl_absorpt_coefficient_mu 1.908
_exptl_absorpt_correction_type multi-scan
_exptl_absorpt_process_details SADABS
_exptl_crystal_colour black
_exptl_crystal_density_diffrn 1.498
_exptl_crystal_description block
_exptl_crystal_F_000 3024
_exptl_crystal_size_max 0.1
_exptl_crystal_size_mid 0.1
_exptl_crystal_size_min 0.1
_refine_diff_density_max 1.732
_refine_diff_density_min -1.433
_refine_diff_density_rms 0.145
_refine_ls_extinction_method none
_refine_ls_goodness_of_fit_ref 1.028
_refine_ls_hydrogen_treatment constr
_refine_ls_matrix_type full
_refine_ls_number_parameters 866
_refine_ls_number_reflns 13069
_refine_ls_number_restraints 0
_refine_ls_restrained_S_all 1.028
_refine_ls_R_factor_all 0.0867
_refine_ls_R_factor_gt 0.0569
_refine_ls_shift/su_max 0.003
_refine_ls_shift/su_mean 0.000
_refine_ls_structure_factor_coef Fsqd
_refine_ls_weighting_details 'w=1/[\s^2^(Fo^2^)+(0.0629P)^2^+39.7607P] where P=(Fo^2^+2Fc^2^)/3'
_refine_ls_weighting_scheme calc
_refine_ls_wR_factor_gt 0.1303
_refine_ls_wR_factor_ref 0.1464
_reflns_Friedel_coverage 0.000
_reflns_number_gt 10085
_reflns_number_total 13069
_reflns_threshold_expression 'I > 2\s(I)'
_cod_data_source_file ja7b01792_si_004.cif
_cod_data_source_block shelx
_cod_database_code 4126172
_shelx_shelxl_version_number 2014/7
_shelx_space_group_comment
;
The symmetry employed for this shelxl refinement is uniquely defined
by the following loop, which should always be used as a source of
symmetry information in preference to the above space-group names.
They are only intended as comments.
;

loop_
_space_group_symop_operation_xyz
'x, y, z'
'-x, y+1/2, -z+1/2'
'-x, -y, -z'
'x, -y-1/2, z-1/2'

loop_
_atom_site_label
_atom_site_type_symbol
_atom_site_fract_x
_atom_site_fract_y
_atom_site_fract_z
_atom_site_U_iso_or_equiv
_atom_site_adp_type
_atom_site_occupancy
_atom_site_site_symmetry_order
_atom_site_calc_flag
_atom_site_refinement_flags_posn
_atom_site_refinement_flags_adp
C1 C 0.4220(5) 0.6324(4) 0.3433(3) 0.0112(17) Uani 1 1 d . .
C2 C 0.3331(5) 0.6630(4) 0.3529(4) 0.0140(17) Uani 1 1 d . .
H2A H 0.2881 0.6283 0.3519 0.021 Uiso 1 1 calc R U
H2B H 0.3167 0.6955 0.3234 0.021 Uiso 1 1 calc R U
H2C H 0.3374 0.6848 0.3898 0.021 Uiso 1 1 calc R U
C3 C 0.6597(5) 0.6416(4) 0.1987(4) 0.0147(18) Uani 1 1 d . .
C4 C 0.6681(6) 0.6756(4) 0.1419(4) 0.020(2) Uani 1 1 d . .
H4A H 0.7176 0.6563 0.1242 0.030 Uiso 1 1 calc R U
H4B H 0.6784 0.7229 0.1480 0.030 Uiso 1 1 calc R U
H4C H 0.6135 0.6692 0.1173 0.030 Uiso 1 1 calc R U
C5 C 0.8508(5) 0.4944(4) 0.3226(4) 0.0151(18) Uani 1 1 d . .
C6 C 0.6216(5) 0.4763(4) 0.4591(4) 0.0161(18) Uani 1 1 d . .
C7 C 0.6163(6) 0.4346(5) 0.5123(4) 0.025(2) Uani 1 1 d . .
H7A H 0.5619 0.4453 0.5292 0.037 Uiso 1 1 calc R U
H7B H 0.6672 0.4443 0.5392 0.037 Uiso 1 1 calc R U
H7C H 0.6164 0.3877 0.5024 0.037 Uiso 1 1 calc R U
C8 C 0.4066(5) 0.4592(4) 0.2770(3) 0.0119(17) Uani 1 1 d . .
H8 H 0.3925 0.5033 0.2659 0.014 Uiso 1 1 calc R U
C9 C 0.3556(5) 0.4078(4) 0.2527(4) 0.0179(19) Uani 1 1 d . .
H9 H 0.3073 0.4170 0.2257 0.021 Uiso 1 1 calc R U
C10 C 0.3760(6) 0.3421(4) 0.2683(4) 0.0190(19) Uani 1 1 d . .
H10 H 0.3418 0.3065 0.2521 0.023 Uiso 1 1 calc R U
C11 C 0.4483(5) 0.3303(4) 0.3086(4) 0.0167(18) Uani 1 1 d . .
H11 H 0.4636 0.2865 0.3201 0.020 Uiso 1 1 calc R U
C12 C 0.4977(5) 0.3849(4) 0.3316(4) 0.0153(18) Uani 1 1 d . .
H12 H 0.5469 0.3773 0.3583 0.018 Uiso 1 1 calc R U
C13 C 0.6597(6) 0.3895(4) 0.2497(4) 0.021(2) Uani 1 1 d . .
H13 H 0.6999 0.3859 0.2825 0.025 Uiso 1 1 calc R U
C14 C 0.6271(7) 0.3317(5) 0.2219(4) 0.029(2) Uani 1 1 d . .
H14 H 0.6447 0.2895 0.2364 0.034 Uiso 1 1 calc R U
C15 C 0.5691(6) 0.3364(5) 0.1731(5) 0.032(3) Uani 1 1 d . .
H15 H 0.5464 0.2979 0.1542 0.039 Uiso 1 1 calc R U
C16 C 0.5454(7) 0.3992(5) 0.1528(5) 0.038(3) Uani 1 1 d . .
H16 H 0.5069 0.4039 0.1194 0.045 Uiso 1 1 calc R U
C17 C 0.5789(6) 0.4552(5) 0.1820(4) 0.024(2) Uani 1 1 d . .
H17 H 0.5623 0.4975 0.1676 0.029 Uiso 1 1 calc R U
C18 C 0.7680(6) 0.6335(4) 0.4877(4) 0.021(2) Uani 1 1 d . .
H18 H 0.7306 0.6033 0.5044 0.026 Uiso 1 1 calc R U
C19 C 0.8063(6) 0.6867(5) 0.5216(4) 0.026(2) Uani 1 1 d . .
H19 H 0.7945 0.6916 0.5597 0.031 Uiso 1 1 calc R U
C20 C 0.8620(6) 0.7317(4) 0.4966(4) 0.022(2) Uani 1 1 d . .
H20 H 0.8894 0.7672 0.5175 0.027 Uiso 1 1 calc R U
C21 C 0.8757(5) 0.7218(4) 0.4384(4) 0.0144(18) Uani 1 1 d . .
H21 H 0.9117 0.7515 0.4200 0.017 Uiso 1 1 calc R U
C22 C 0.8365(5) 0.6691(4) 0.4095(4) 0.0192(19) Uani 1 1 d . .
H22 H 0.8470 0.6632 0.3712 0.023 Uiso 1 1 calc R U
C30 C 0.8949(5) 0.4763(4) 0.1500(3) 0.0114(16) Uani 1 1 d . .
C31 C 1.1877(5) 0.4567(4) 0.0152(3) 0.0149(18) Uani 1 1 d . .
H31 H 1.1377 0.4806 -0.0005 0.018 Uiso 1 1 calc R U
C32 C 1.1748(5) 0.4753(4) 0.2987(3) 0.0125(17) Uani 1 1 d . .
C33 C 1.2071(6) 0.4434(4) 0.3554(4) 0.0190(19) Uani 1 1 d . .
H33A H 1.1591 0.4430 0.3799 0.029 Uiso 1 1 calc R U
H33B H 1.2568 0.4689 0.3733 0.029 Uiso 1 1 calc R U
H33C H 1.2261 0.3980 0.3491 0.029 Uiso 1 1 calc R U
C34 C 1.3264(5) 0.6171(4) 0.1691(4) 0.0143(18) Uani 1 1 d . .
C35 C 1.4190(6) 0.6457(5) 0.1733(4) 0.023(2) Uani 1 1 d . .
H35A H 1.4163 0.6934 0.1799 0.034 Uiso 1 1 calc R U
H35B H 1.4454 0.6374 0.1381 0.034 Uiso 1 1 calc R U
H35C H 1.4549 0.6247 0.2045 0.034 Uiso 1 1 calc R U
C36 C 1.0590(6) 0.6167(4) 0.0275(4) 0.0147(18) Uani 1 1 d . .
C37 C 1.0331(6) 0.6402(6) -0.0331(4) 0.033(3) Uani 1 1 d . .
H37A H 0.9696 0.6340 -0.0425 0.050 Uiso 1 1 calc R U
H37B H 1.0655 0.6145 -0.0592 0.050 Uiso 1 1 calc R U
H37C H 1.0477 0.6871 -0.0364 0.050 Uiso 1 1 calc R U
C38 C 0.9002(5) 0.6543(4) 0.2106(4) 0.0146(18) Uani 1 1 d . .
H38 H 0.8890 0.6111 0.2235 0.017 Uiso 1 1 calc R U
C39 C 0.8588(6) 0.7082(4) 0.2347(4) 0.0181(19) Uani 1 1 d . .
H39 H 0.8209 0.7015 0.2635 0.022 Uiso 1 1 calc R U
C40 C 0.8753(6) 0.7729(4) 0.2150(4) 0.0178(19) Uani 1 1 d . .
H40 H 0.8490 0.8102 0.2307 0.021 Uiso 1 1 calc R U
C41 C 0.9311(5) 0.7806(4) 0.1717(4) 0.0187(19) Uani 1 1 d . .
H41 H 0.9424 0.8234 0.1577 0.022 Uiso 1 1 calc R U
C42 C 0.9700(5) 0.7249(4) 0.1493(4) 0.0148(18) Uani 1 1 d . .
H42 H 1.0070 0.7305 0.1199 0.018 Uiso 1 1 calc R U
C43 C 1.1506(6) 0.7260(4) 0.2428(4) 0.0163(19) Uani 1 1 d . .
H43 H 1.1801 0.7308 0.2098 0.020 Uiso 1 1 calc R U
C44 C 1.1257(6) 0.7829(4) 0.2704(4) 0.020(2) Uani 1 1 d . .
H44 H 1.1378 0.8254 0.2564 0.024 Uiso 1 1 calc R U
C45 C 1.0818(6) 0.7755(4) 0.3200(4) 0.020(2) Uani 1 1 d . .
H45 H 1.0623 0.8132 0.3390 0.024 Uiso 1 1 calc R U
C46 C 1.0680(6) 0.7132(4) 0.3401(4) 0.022(2) Uani 1 1 d . .
H46 H 1.0419 0.7076 0.3743 0.026 Uiso 1 1 calc R U
C47 C 1.3303(6) 0.3852(4) 0.0607(4) 0.0187(19) Uani 1 1 d . .
H47 H 1.3798 0.3612 0.0772 0.022 Uiso 1 1 calc R U
C48 C 1.2892(6) 0.3661(4) 0.0087(4) 0.0189(19) Uani 1 1 d . .
H48 H 1.3096 0.3291 -0.0108 0.023 Uiso 1 1 calc R U
C49 C 1.2164(6) 0.4034(4) -0.0142(4) 0.0175(18) Uani 1 1 d . .
H49 H 1.1873 0.3920 -0.0498 0.021 Uiso 1 1 calc R U
C66 C 0.9448(6) 0.4699(5) 0.3181(4) 0.022(2) Uani 1 1 d . .
H66A H 0.9433 0.4311 0.2935 0.033 Uiso 1 1 calc R U
H66B H 0.9719 0.4578 0.3556 0.033 Uiso 1 1 calc R U
H66C H 0.9794 0.5049 0.3025 0.033 Uiso 1 1 calc R U
C80 C 0.5510(8) 0.7929(6) 0.9770(5) 0.043(3) Uani 1 1 d . .
H80A H 0.5262 0.8290 0.9523 0.052 Uiso 1 1 calc R U
H80B H 0.6071 0.7785 0.9630 0.052 Uiso 1 1 calc R U
C82 C 0.1099(9) 0.5698(8) 0.5173(5) 0.063(4) Uani 1 1 d . .
H82A H 0.1049 0.5242 0.5317 0.076 Uiso 1 1 calc R U
H82B H 0.1677 0.5877 0.5325 0.076 Uiso 1 1 calc R U
C83 C 0.7480(12) 0.2376(7) 0.4410(6) 0.078(5) Uani 1 1 d . .
H83A H 0.7985 0.2128 0.4282 0.094 Uiso 1 1 calc R U
H83B H 0.6983 0.2062 0.4419 0.094 Uiso 1 1 calc R U
C310 C 0.8045(5) 0.4439(4) 0.1386(4) 0.0182(19) Uani 1 1 d . .
H31A H 0.7586 0.4755 0.1466 0.027 Uiso 1 1 calc R U
H31B H 0.8014 0.4050 0.1628 0.027 Uiso 1 1 calc R U
H31C H 0.7954 0.4303 0.0991 0.027 Uiso 1 1 calc R U
C460 C 1.2985(5) 0.4402(4) 0.0892(3) 0.0118(16) Uani 1 1 d . .
H460 H 1.3262 0.4525 0.1249 0.014 Uiso 1 1 calc R U
C470 C 1.0931(5) 0.6569(4) 0.3094(4) 0.0171(19) Uani 1 1 d . .
H470 H 1.0810 0.6140 0.3227 0.021 Uiso 1 1 calc R U
N1 N 0.4761(4) 0.4485(3) 0.3162(3) 0.0149(15) Uani 1 1 d . .
N2 N 0.6339(4) 0.4513(3) 0.2298(3) 0.0139(15) Uani 1 1 d . .
N3 N 0.7826(4) 0.6244(3) 0.4335(3) 0.0137(15) Uani 1 1 d . .
N4 N 0.9556(4) 0.6616(3) 0.1694(3) 0.0081(13) Uani 1 1 d . .
N5 N 1.1340(4) 0.6633(3) 0.2616(3) 0.0098(14) Uani 1 1 d . .
N6 N 1.2276(4) 0.4761(3) 0.0656(3) 0.0099(14) Uani 1 1 d . .
O1 O 0.5611(3) 0.5639(3) 0.2799(2) 0.0101(11) Uani 1 1 d . .
O2 O 0.6588(3) 0.4880(3) 0.3417(2) 0.0106(12) Uani 1 1 d . .
O3 O 0.7202(3) 0.6042(2) 0.3173(2) 0.0079(11) Uani 1 1 d . .
O4 O 0.6067(4) 0.5977(2) 0.3853(2) 0.0111(12) Uani 1 1 d . .
O5 O 0.4790(4) 0.6703(3) 0.3214(2) 0.0147(12) Uani 1 1 d . .
O6 O 0.4337(3) 0.5710(3) 0.3584(2) 0.0104(12) Uani 1 1 d . .
O7 O 0.6215(4) 0.6757(3) 0.2356(2) 0.0129(12) Uani 1 1 d . .
O8 O 0.6878(3) 0.5819(3) 0.2035(2) 0.0120(12) Uani 1 1 d . .
O9 O 0.8317(4) 0.5122(3) 0.3728(2) 0.0147(12) Uani 1 1 d . .
O10 O 0.8001(3) 0.4967(3) 0.2768(2) 0.0121(12) Uani 1 1 d . .
O11 O 0.6989(4) 0.5016(3) 0.4520(2) 0.0156(12) Uani 1 1 d . .
O12 O 0.5501(4) 0.4816(3) 0.4257(2) 0.0147(12) Uani 1 1 d . .
O13 O 1.1303(3) 0.6212(2) 0.1486(2) 0.0093(11) Uani 1 1 d . .
O14 O 1.0508(3) 0.5484(2) 0.2129(2) 0.0090(11) Uani 1 1 d . .
O15 O 1.2005(3) 0.5066(2) 0.1798(2) 0.0089(11) Uani 1 1 d . .
O16 O 1.0686(3) 0.5072(2) 0.1100(2) 0.0083(11) Uani 1 1 d . .
O17 O 0.9590(3) 0.4403(3) 0.1748(2) 0.0123(12) Uani 1 1 d . .
O18 O 0.9023(3) 0.5355(3) 0.1323(2) 0.0111(12) Uani 1 1 d . .
O19 O 1.2005(3) 0.5360(3) 0.2910(2) 0.0105(11) Uani 1 1 d . .
O20 O 1.1259(3) 0.4397(3) 0.2637(2) 0.0096(11) Uani 1 1 d . .
O21 O 1.2882(3) 0.6184(3) 0.2153(2) 0.0126(12) Uani 1 1 d . .
O22 O 1.2955(3) 0.5946(3) 0.1204(2) 0.0116(12) Uani 1 1 d . .
O23 O 0.9970(4) 0.6178(3) 0.0612(2) 0.0111(11) Uani 1 1 d . .
O24 O 1.1396(3) 0.5958(3) 0.0385(2) 0.0135(12) Uani 1 1 d . .
Cl1 Cl 1.13098(13) 0.36418(10) 0.15304(9) 0.0134(4) Uani 1 1 d . .
Cl2 Cl 0.65419(13) 0.74332(10) 0.35362(9) 0.0163(4) Uani 1 1 d . .
Cl3 Cl 0.5719(2) 0.82287(17) 1.04784(12) 0.0524(8) Uani 1 1 d . .
Cl4 Cl 0.4760(2) 0.72558(19) 0.97394(17) 0.0695(10) Uani 1 1 d . .
Cl5 Cl 0.1042(4) 0.5681(2) 0.44316(16) 0.116(2) Uani 1 1 d . .
Cl6 Cl 0.0253(4) 0.6186(4) 0.5407(2) 0.181(4) Uani 1 1 d . .
Cl7 Cl 0.7782(3) 0.2675(2) 0.51172(18) 0.0821(12) Uani 1 1 d . .
Cl8 Cl 0.7176(3) 0.29927(19) 0.39180(18) 0.0817(12) Uani 1 1 d . .
Mn1 Mn 0.60671(8) 0.64255(6) 0.31553(5) 0.0103(3) Uani 1 1 d . .
Mn2 Mn 1.08829(8) 0.46747(6) 0.18226(5) 0.0078(2) Uani 1 1 d . .
Co1 Co 0.54527(7) 0.52337(5) 0.35139(5) 0.0098(2) Uani 1 1 d . .
Co2 Co 0.67723(7) 0.52946(5) 0.27287(5) 0.0107(2) Uani 1 1 d . .
Co3 Co 0.71917(7) 0.55458(5) 0.38574(5) 0.0112(2) Uani 1 1 d . .
Co4 Co 1.16808(7) 0.58402(5) 0.21998(4) 0.0075(2) Uani 1 1 d . .
Co5 Co 1.17952(7) 0.55099(5) 0.10858(4) 0.0085(2) Uani 1 1 d . .
Co6 Co 1.01499(7) 0.58406(5) 0.13909(4) 0.0078(2) Uani 1 1 d . .

loop_
_atom_site_aniso_label
_atom_site_aniso_U_11
_atom_site_aniso_U_22
_atom_site_aniso_U_33
_atom_site_aniso_U_23
_atom_site_aniso_U_13
_atom_site_aniso_U_12
C1 0.013(4) 0.014(4) 0.006(4) -0.004(3) -0.002(3) 0.003(3)
C2 0.007(4) 0.016(4) 0.018(5) -0.002(4) -0.004(3) 0.001(3)
C3 0.010(4) 0.017(5) 0.017(5) 0.004(4) 0.000(3) -0.011(4)
C4 0.022(5) 0.024(5) 0.014(5) 0.006(4) 0.003(4) -0.002(4)
C5 0.012(4) 0.010(4) 0.023(5) 0.001(4) 0.004(4) -0.002(3)
C6 0.018(4) 0.014(4) 0.015(4) -0.002(4) 0.000(3) 0.003(4)
C7 0.026(5) 0.027(5) 0.022(5) 0.010(4) 0.006(4) -0.001(4)
C8 0.011(4) 0.010(4) 0.016(4) -0.001(3) 0.010(3) -0.001(3)
C9 0.009(4) 0.022(5) 0.023(5) 0.003(4) 0.002(3) 0.005(3)
C10 0.016(4) 0.014(4) 0.028(5) -0.004(4) 0.005(4) -0.003(3)
C11 0.019(4) 0.010(4) 0.022(5) 0.000(4) 0.006(4) 0.001(3)
C12 0.013(4) 0.016(4) 0.018(5) 0.003(4) 0.004(3) 0.004(3)
C13 0.026(5) 0.014(4) 0.023(5) 0.000(4) 0.002(4) 0.001(4)
C14 0.040(6) 0.018(5) 0.032(6) -0.006(4) 0.022(5) -0.005(4)
C15 0.022(5) 0.027(6) 0.048(7) -0.021(5) 0.007(5) -0.011(4)
C16 0.031(6) 0.024(6) 0.054(7) -0.025(5) -0.015(5) 0.003(4)
C17 0.014(4) 0.021(5) 0.036(6) -0.008(4) -0.005(4) -0.004(4)
C18 0.020(4) 0.022(5) 0.023(5) -0.005(4) 0.002(4) -0.005(4)
C19 0.024(5) 0.042(6) 0.011(5) 0.001(4) -0.006(4) -0.003(4)
C20 0.026(5) 0.017(5) 0.023(5) 0.000(4) -0.002(4) -0.006(4)
C21 0.011(4) 0.014(4) 0.017(5) 0.001(4) -0.004(3) -0.004(3)
C22 0.013(4) 0.028(5) 0.015(5) 0.000(4) -0.006(3) -0.003(4)
C30 0.012(4) 0.013(4) 0.009(4) -0.002(3) 0.002(3) 0.002(3)
C31 0.011(4) 0.018(4) 0.015(4) 0.001(3) -0.003(3) 0.000(3)
C32 0.012(4) 0.011(4) 0.016(5) 0.002(4) 0.013(3) 0.003(3)
C33 0.017(4) 0.024(5) 0.015(5) 0.000(4) -0.003(4) 0.000(4)
C34 0.013(4) 0.006(4) 0.023(5) 0.011(3) -0.004(4) -0.001(3)
C35 0.021(5) 0.032(5) 0.017(5) 0.002(4) 0.010(4) -0.011(4)
C36 0.019(4) 0.007(4) 0.017(5) -0.005(3) -0.003(4) 0.003(3)
C37 0.027(5) 0.056(7) 0.016(5) 0.009(5) 0.004(4) 0.028(5)
C38 0.009(4) 0.016(4) 0.018(5) 0.002(4) -0.001(3) 0.003(3)
C39 0.014(4) 0.025(5) 0.016(5) -0.004(4) 0.003(3) 0.007(4)
C40 0.018(4) 0.012(4) 0.022(5) -0.007(4) -0.008(4) 0.006(3)
C41 0.015(4) 0.011(4) 0.028(5) 0.003(4) -0.006(4) 0.007(3)
C42 0.008(4) 0.017(4) 0.018(5) 0.006(4) -0.003(3) -0.003(3)
C43 0.020(4) 0.012(4) 0.016(5) 0.001(3) 0.001(4) 0.002(3)
C44 0.023(5) 0.004(4) 0.031(5) -0.003(4) -0.006(4) 0.004(3)
C45 0.016(4) 0.019(5) 0.026(5) -0.013(4) -0.003(4) 0.005(4)
C46 0.017(5) 0.025(5) 0.023(5) -0.012(4) 0.010(4) 0.002(4)
C47 0.013(4) 0.017(4) 0.026(5) 0.004(4) 0.002(4) 0.000(3)
C48 0.017(4) 0.019(5) 0.021(5) -0.007(4) 0.003(4) 0.001(4)
C49 0.025(5) 0.014(4) 0.012(5) -0.003(3) -0.002(4) 0.003(4)
C66 0.017(4) 0.028(5) 0.020(5) -0.003(4) -0.002(4) 0.012(4)
C80 0.049(7) 0.053(7) 0.029(6) 0.003(5) 0.010(5) 0.015(6)
C82 0.055(8) 0.087(10) 0.048(8) 0.015(7) 0.009(6) 0.020(7)
C83 0.106(13) 0.051(8) 0.069(10) -0.015(7) -0.039(9) 0.005(8)
C310 0.009(4) 0.023(5) 0.023(5) -0.004(4) -0.001(3) -0.005(4)
C460 0.012(4) 0.020(4) 0.004(4) -0.001(3) -0.001(3) 0.001(3)
C470 0.013(4) 0.018(4) 0.019(5) -0.006(4) 0.000(4) -0.002(3)
N1 0.014(3) 0.014(4) 0.017(4) -0.001(3) 0.001(3) 0.003(3)
N2 0.014(3) 0.015(4) 0.014(4) -0.002(3) 0.009(3) 0.000(3)
N3 0.006(3) 0.014(4) 0.020(4) 0.002(3) -0.004(3) 0.002(3)
N4 0.007(3) 0.010(3) 0.007(3) 0.002(3) -0.002(3) -0.001(3)
N5 0.006(3) 0.010(3) 0.013(4) 0.001(3) -0.003(3) 0.002(3)
N6 0.008(3) 0.016(3) 0.007(3) 0.003(3) 0.005(3) 0.000(3)
O1 0.007(3) 0.010(3) 0.014(3) -0.003(2) 0.001(2) -0.001(2)
O2 0.009(3) 0.015(3) 0.008(3) 0.002(2) -0.003(2) -0.001(2)
O3 0.006(2) 0.007(3) 0.010(3) 0.000(2) 0.002(2) -0.002(2)
O4 0.016(3) 0.007(3) 0.010(3) 0.000(2) 0.003(2) 0.001(2)
O5 0.013(3) 0.016(3) 0.016(3) 0.002(2) 0.003(2) 0.003(2)
O6 0.009(3) 0.013(3) 0.009(3) 0.001(2) -0.001(2) 0.005(2)
O7 0.013(3) 0.015(3) 0.010(3) -0.002(2) 0.002(2) -0.001(2)
O8 0.012(3) 0.013(3) 0.010(3) 0.002(2) -0.001(2) 0.001(2)
O9 0.015(3) 0.015(3) 0.014(3) 0.000(2) 0.001(2) -0.001(2)
O10 0.010(3) 0.014(3) 0.012(3) 0.001(2) 0.000(2) 0.000(2)
O11 0.015(3) 0.014(3) 0.017(3) 0.001(2) -0.001(2) 0.003(2)
O12 0.014(3) 0.014(3) 0.016(3) 0.000(2) 0.003(2) 0.001(2)
O13 0.009(3) 0.007(3) 0.012(3) 0.002(2) 0.001(2) 0.001(2)
O14 0.009(3) 0.007(3) 0.011(3) 0.000(2) 0.000(2) 0.001(2)
O15 0.009(3) 0.008(3) 0.009(3) 0.000(2) -0.004(2) 0.000(2)
O16 0.008(3) 0.008(3) 0.008(3) -0.002(2) 0.001(2) 0.002(2)
O17 0.010(3) 0.010(3) 0.017(3) -0.002(2) 0.003(2) 0.000(2)
O18 0.007(3) 0.012(3) 0.013(3) 0.002(2) -0.003(2) 0.003(2)
O19 0.011(3) 0.013(3) 0.008(3) -0.003(2) -0.002(2) 0.003(2)
O20 0.010(3) 0.009(3) 0.010(3) 0.000(2) 0.002(2) 0.005(2)
O21 0.008(3) 0.017(3) 0.013(3) 0.002(2) -0.001(2) -0.004(2)
O22 0.013(3) 0.014(3) 0.008(3) 0.002(2) -0.001(2) 0.000(2)
O23 0.014(3) 0.011(3) 0.007(3) -0.001(2) -0.002(2) 0.005(2)
O24 0.012(3) 0.021(3) 0.008(3) 0.000(2) 0.001(2) -0.001(2)
Cl1 0.0159(10) 0.0090(9) 0.0151(10) -0.0002(8) 0.0002(8) 0.0034(8)
Cl2 0.0199(10) 0.0113(10) 0.0172(11) -0.0006(8) -0.0011(8) -0.0011(8)
Cl3 0.0518(17) 0.077(2) 0.0291(15) -0.0047(14) 0.0073(13) 0.0168(16)
Cl4 0.059(2) 0.074(2) 0.078(3) -0.025(2) 0.0197(19) 0.0015(18)
Cl5 0.225(6) 0.078(3) 0.036(2) -0.0009(19) -0.032(3) 0.043(3)
Cl6 0.174(5) 0.263(7) 0.123(4) 0.128(5) 0.109(4) 0.189(6)
Cl7 0.095(3) 0.068(2) 0.077(3) -0.022(2) -0.024(2) 0.017(2)
Cl8 0.098(3) 0.072(2) 0.071(3) 0.006(2) -0.015(2) 0.038(2)
Mn1 0.0102(6) 0.0090(6) 0.0117(6) -0.0007(5) -0.0001(5) 0.0002(5)
Mn2 0.0073(5) 0.0062(6) 0.0098(6) 0.0000(5) -0.0007(5) 0.0003(5)
Co1 0.0088(5) 0.0090(5) 0.0116(6) 0.0016(4) 0.0005(4) 0.0008(4)
Co2 0.0081(5) 0.0109(5) 0.0131(6) -0.0012(5) 0.0006(4) -0.0002(4)
Co3 0.0094(5) 0.0124(5) 0.0114(6) 0.0011(4) -0.0004(4) 0.0002(4)
Co4 0.0065(5) 0.0067(5) 0.0091(5) -0.0007(4) -0.0006(4) 0.0006(4)
Co5 0.0070(5) 0.0094(5) 0.0090(6) 0.0010(4) -0.0002(4) 0.0011(4)
Co6 0.0056(5) 0.0078(5) 0.0098(6) 0.0012(4) -0.0010(4) 0.0010(4)

loop_
_atom_type_symbol
_atom_type_description
_atom_type_scat_dispersion_real
_atom_type_scat_dispersion_imag
_atom_type_scat_source
C C 0.0033 0.0016 'International Tables Vol C Tables 4.2.6.8 and 6.1.1.4'
H H 0.0000 0.0000 'International Tables Vol C Tables 4.2.6.8 and 6.1.1.4'
N N 0.0061 0.0033 'International Tables Vol C Tables 4.2.6.8 and 6.1.1.4'
O O 0.0106 0.0060 'International Tables Vol C Tables 4.2.6.8 and 6.1.1.4'
Cl Cl 0.1484 0.1585 'International Tables Vol C Tables 4.2.6.8 and 6.1.1.4'
Mn Mn 0.3368 0.7283 'International Tables Vol C Tables 4.2.6.8 and 6.1.1.4'
Co Co 0.3494 0.9721 'International Tables Vol C Tables 4.2.6.8 and 6.1.1.4'

loop_
_geom_angle_atom_site_label_1
_geom_angle_atom_site_label_2
_geom_angle_atom_site_label_3
_geom_angle
O6 C1 O5 126.3(7)
O6 C1 C2 116.5(7)
O5 C1 C2 117.2(7)
O8 C3 O7 127.3(7)
O8 C3 C4 116.6(7)
O7 C3 C4 116.1(7)
O10 C5 O9 127.1(7)
O10 C5 C66 116.5(7)
O9 C5 C66 116.4(8)
O12 C6 O11 127.1(8)
O12 C6 C7 116.7(7)
O11 C6 C7 116.2(7)
N1 C8 C9 122.3(7)
C8 C9 C10 119.6(8)
C9 C10 C11 118.6(8)
C10 C11 C12 118.8(8)
N1 C12 C11 121.6(8)
N2 C13 C14 120.8(9)
C15 C14 C13 120.1(9)
C16 C15 C14 118.3(9)
C15 C16 C17 119.6(10)
N2 C17 C16 122.7(9)
N3 C18 C19 123.3(8)
C20 C19 C18 118.2(8)
C19 C20 C21 117.8(8)
C22 C21 C20 119.8(8)
C21 C22 N3 123.1(8)
O18 C30 O17 125.6(7)
O18 C30 C310 116.8(7)
O17 C30 C310 117.5(7)
N6 C31 C49 122.8(8)
O20 C32 O19 126.7(7)
O20 C32 C33 117.1(7)
O19 C32 C33 116.3(7)
O21 C34 O22 128.0(7)
O21 C34 C35 115.3(7)
O22 C34 C35 116.7(7)
O23 C36 O24 127.5(8)
O23 C36 C37 116.1(7)
O24 C36 C37 116.4(7)
N4 C38 C39 122.8(8)
C38 C39 C40 118.5(8)
C41 C40 C39 118.9(8)
C42 C41 C40 119.8(8)
N4 C42 C41 121.5(8)
N5 C43 C44 122.6(8)
C43 C44 C45 118.5(8)
C46 C45 C44 119.1(8)
C45 C46 C470 119.8(8)
C48 C47 C460 120.1(8)
C47 C48 C49 118.0(8)
C31 C49 C48 119.8(8)
Cl4 C80 Cl3 110.7(6)
Cl6 C82 Cl5 111.3(8)
Cl8 C83 Cl7 114.5(8)
N6 C460 C47 120.8(7)
N5 C470 C46 121.5(8)
C8 N1 C12 119.0(7)
C8 N1 Co1 121.0(5)
C12 N1 Co1 119.9(6)
C17 N2 C13 118.5(7)
C17 N2 Co2 123.0(6)
C13 N2 Co2 118.5(6)
C18 N3 C22 117.8(7)
C18 N3 Co3 121.9(6)
C22 N3 Co3 120.0(6)
C38 N4 C42 118.4(7)
C38 N4 Co6 120.8(5)
C42 N4 Co6 120.7(5)
C470 N5 C43 118.4(7)
C470 N5 Co4 120.5(5)
C43 N5 Co4 121.1(5)
C31 N6 C460 118.6(7)
C31 N6 Co5 121.2(5)
C460 N6 Co5 120.0(5)
Mn1 O1 Co2 92.4(2)
Mn1 O1 Co1 91.8(2)
Co2 O1 Co1 96.7(2)
Co2 O2 Co3 93.6(2)
Co2 O2 Co1 98.7(2)
Co3 O2 Co1 93.6(2)
Mn1 O3 Co3 98.7(2)
Mn1 O3 Co2 92.7(2)
Co3 O3 Co2 91.6(2)
Mn1 O4 Co1 92.6(2)
Mn1 O4 Co3 98.5(2)
Co1 O4 Co3 92.6(2)
C1 O5 Mn1 122.8(5)
C1 O6 Co1 122.7(5)
C3 O7 Mn1 123.5(5)
C3 O8 Co2 121.7(5)
C5 O9 Co3 122.5(5)
C5 O10 Co2 123.0(5)
C6 O11 Co3 122.1(5)
C6 O12 Co1 123.5(5)
Co4 O13 Co5 93.1(2)
Co4 O13 Co6 98.5(2)
Co5 O13 Co6 92.8(2)
Mn2 O14 Co4 92.7(2)
Mn2 O14 Co6 92.4(2)
Co4 O14 Co6 96.9(2)
Mn2 O15 Co5 98.5(2)
Mn2 O15 Co4 92.9(2)
Co5 O15 Co4 91.8(2)
Mn2 O16 Co5 98.5(2)
Mn2 O16 Co6 92.9(2)
Co5 O16 Co6 92.2(2)
C30 O17 Mn2 124.2(5)
C30 O18 Co6 122.9(5)
C32 O19 Co4 121.9(5)
C32 O20 Mn2 123.7(5)
C34 O21 Co4 122.5(5)
C34 O22 Co5 122.1(5)
C36 O23 Co6 122.2(5)
C36 O24 Co5 122.5(5)
O3 Mn1 O4 82.0(2)
O3 Mn1 O1 87.8(2)
O4 Mn1 O1 87.8(2)
O3 Mn1 O5 170.3(2)
O4 Mn1 O5 89.5(2)
O1 Mn1 O5 87.2(2)
O3 Mn1 O7 88.5(2)
O4 Mn1 O7 168.7(2)
O1 Mn1 O7 85.8(2)
O5 Mn1 O7 99.4(2)
O3 Mn1 Cl2 95.81(17)
O4 Mn1 Cl2 95.89(17)
O1 Mn1 Cl2 175.17(18)
O5 Mn1 Cl2 89.72(17)
O7 Mn1 Cl2 91.10(17)
O3 Mn1 Co1 88.35(15)
O4 Mn1 Co1 43.89(16)
O1 Mn1 Co1 44.44(17)
O5 Mn1 Co1 82.25(16)
O7 Mn1 Co1 130.18(16)
Cl2 Mn1 Co1 138.66(8)
O3 Mn1 Co2 44.12(16)
O4 Mn1 Co2 87.66(16)
O1 Mn1 Co2 44.07(15)
O5 Mn1 Co2 131.23(17)
O7 Mn1 Co2 81.24(16)
Cl2 Mn1 Co2 138.99(7)
Co1 Mn1 Co2 62.90(4)
O3 Mn1 Co3 41.00(16)
O4 Mn1 Co3 41.06(16)
O1 Mn1 Co3 85.13(17)
O5 Mn1 Co3 130.15(16)
O7 Mn1 Co3 128.89(16)
Cl2 Mn1 Co3 99.70(7)
Co1 Mn1 Co3 58.72(4)
Co2 Mn1 Co3 58.27(4)
O15 Mn2 O16 82.0(2)
O15 Mn2 O14 87.5(2)
O16 Mn2 O14 87.5(2)
O15 Mn2 O17 168.7(2)
O16 Mn2 O17 88.1(2)
O14 Mn2 O17 86.7(2)
O15 Mn2 O20 88.4(2)
O16 Mn2 O20 168.9(2)
O14 Mn2 O20 86.5(2)
O17 Mn2 O20 100.9(2)
O15 Mn2 Cl1 95.04(17)
O16 Mn2 Cl1 97.68(16)
O14 Mn2 Cl1 174.47(18)
O17 Mn2 Cl1 91.55(16)
O20 Mn2 Cl1 88.66(16)
O15 Mn2 Co4 44.08(16)
O16 Mn2 Co4 87.76(16)
O14 Mn2 Co4 43.90(16)
O17 Mn2 Co4 130.58(16)
O20 Mn2 Co4 81.43(15)
Cl1 Mn2 Co4 137.78(7)
O15 Mn2 Co6 88.04(16)
O16 Mn2 Co6 43.77(15)
O14 Mn2 Co6 44.27(16)
O17 Mn2 Co6 81.06(15)
O20 Mn2 Co6 130.76(15)
Cl1 Mn2 Co6 140.57(8)
Co4 Mn2 Co6 62.82(4)
O15 Mn2 Co5 41.17(16)
O16 Mn2 Co5 40.86(16)
O14 Mn2 Co5 84.80(16)
O17 Mn2 Co5 128.45(16)
O20 Mn2 Co5 129.04(15)
Cl1 Mn2 Co5 100.35(7)
Co4 Mn2 Co5 58.46(4)
Co6 Mn2 Co5 58.33(4)
O2 Co1 O4 86.2(2)
O2 Co1 O1 82.0(2)
O4 Co1 O1 86.7(2)
O2 Co1 O12 89.5(2)
O4 Co1 O12 88.9(2)
O1 Co1 O12 170.7(2)
O2 Co1 O6 172.6(2)
O4 Co1 O6 88.3(2)
O1 Co1 O6 92.8(2)
O12 Co1 O6 95.3(2)
O2 Co1 N1 96.5(3)
O4 Co1 N1 177.3(3)
O1 Co1 N1 93.2(3)
O12 Co1 N1 91.5(3)
O6 Co1 N1 89.0(3)
O2 Co1 Mn1 87.26(16)
O4 Co1 Mn1 43.52(16)
O1 Co1 Mn1 43.74(15)
O12 Co1 Mn1 132.42(17)
O6 Co1 Mn1 85.38(16)
N1 Co1 Mn1 136.0(2)
O2 Co1 Co3 43.01(16)
O4 Co1 Co3 43.84(16)
O1 Co1 Co3 88.18(15)
O12 Co1 Co3 82.99(17)
O6 Co1 Co3 132.07(16)
N1 Co1 Co3 138.8(2)
Mn1 Co1 Co3 63.16(4)
O2 Co1 Co2 40.44(16)
O4 Co1 Co2 84.13(16)
O1 Co1 Co2 41.59(15)
O12 Co1 Co2 129.74(17)
O6 Co1 Co2 133.97(16)
N1 Co1 Co2 97.6(2)
Mn1 Co1 Co2 58.73(4)
Co3 Co1 Co2 58.37(4)
O2 Co2 O1 82.6(2)
O2 Co2 O3 86.7(2)
O1 Co2 O3 86.3(2)
O2 Co2 N2 91.5(3)
O1 Co2 N2 94.1(2)
O3 Co2 N2 178.1(3)
O2 Co2 O10 91.6(2)
O1 Co2 O10 172.1(2)
O3 Co2 O10 88.1(2)
N2 Co2 O10 91.4(3)
O2 Co2 O8 173.1(2)
O1 Co2 O8 91.6(2)
O3 Co2 O8 89.3(2)
N2 Co2 O8 92.5(3)
O10 Co2 O8 93.9(2)
O2 Co2 Co3 43.30(17)
O1 Co2 Co3 88.71(16)
O3 Co2 Co3 44.13(15)
N2 Co2 Co3 134.0(2)
O10 Co2 Co3 83.39(16)
O8 Co2 Co3 133.34(17)
O2 Co2 Mn1 87.29(17)
O1 Co2 Mn1 43.51(15)
O3 Co2 Mn1 43.16(15)
N2 Co2 Mn1 137.4(2)
O10 Co2 Mn1 131.20(16)
O8 Co2 Mn1 85.95(16)
Co3 Co2 Mn1 63.21(4)
O2 Co2 Co1 40.90(16)
O1 Co2 Co1 41.72(16)
O3 Co2 Co1 84.13(15)
N2 Co2 Co1 94.88(19)
O10 Co2 Co1 132.11(16)
O8 Co2 Co1 133.05(16)
Co3 Co2 Co1 58.87(4)
Mn1 Co2 Co1 58.37(4)
O2 Co3 O3 86.7(2)
O2 Co3 O4 86.2(2)
O3 Co3 O4 80.7(2)
O2 Co3 O11 87.3(2)
O3 Co3 O11 171.2(2)
O4 Co3 O11 92.5(2)
O2 Co3 O9 89.2(2)
O3 Co3 O9 90.9(2)
O4 Co3 O9 170.7(2)
O11 Co3 O9 95.5(2)
O2 Co3 N3 179.1(3)
O3 Co3 N3 94.1(2)
O4 Co3 N3 93.7(2)
O11 Co3 N3 91.8(3)
O9 Co3 N3 90.9(2)
O2 Co3 Co2 43.15(16)
O3 Co3 Co2 44.31(15)
O4 Co3 Co2 87.42(16)
O11 Co3 Co2 130.42(17)
O9 Co3 Co2 83.70(17)
N3 Co3 Co2 137.7(2)
O2 Co3 Co1 43.36(16)
O3 Co3 Co1 87.28(15)
O4 Co3 Co1 43.53(16)
O11 Co3 Co1 83.94(17)
O9 Co3 Co1 132.60(17)
N3 Co3 Co1 136.44(19)
Co2 Co3 Co1 62.77(4)
O2 Co3 Mn1 83.48(17)
O3 Co3 Mn1 40.29(15)
O4 Co3 Mn1 40.45(16)
O11 Co3 Mn1 132.39(17)
O9 Co3 Mn1 130.85(17)
N3 Co3 Mn1 97.04(19)
Co2 Co3 Mn1 58.52(4)
Co1 Co3 Mn1 58.12(4)
O13 Co4 O14 82.5(2)
O13 Co4 O15 86.9(2)
O14 Co4 O15 86.0(2)
O13 Co4 O21 90.8(2)
O14 Co4 O21 171.6(2)
O15 Co4 O21 88.6(2)
O13 Co4 O19 173.4(2)
O14 Co4 O19 92.6(2)
O15 Co4 O19 88.4(2)
O21 Co4 O19 93.7(2)
O13 Co4 N5 93.3(2)
O14 Co4 N5 93.6(2)
O15 Co4 N5 179.5(3)
O21 Co4 N5 91.8(2)
O19 Co4 N5 91.4(2)
O13 Co4 Co5 43.48(16)
O14 Co4 Co5 88.11(16)
O15 Co4 Co5 44.08(16)
O21 Co4 Co5 83.49(17)
O19 Co4 Co5 132.31(15)
N5 Co4 Co5 136.2(2)
O13 Co4 Mn2 87.65(16)
O14 Co4 Mn2 43.41(15)
O15 Co4 Mn2 43.04(15)
O21 Co4 Mn2 131.64(17)
O19 Co4 Mn2 85.76(16)
N5 Co4 Mn2 136.51(19)
Co5 Co4 Mn2 63.01(4)
O13 Co4 Co6 40.78(15)
O14 Co4 Co6 41.74(16)
O15 Co4 Co6 84.05(16)
O21 Co4 Co6 131.17(17)
O19 Co4 Co6 134.03(16)
N5 Co4 Co6 95.83(19)
Co5 Co4 Co6 58.45(4)
Mn2 Co4 Co6 58.63(4)
O13 Co5 O16 86.9(2)
O13 Co5 O15 86.9(2)
O16 Co5 O15 80.8(2)
O13 Co5 O24 88.7(2)
O16 Co5 O24 91.5(2)
O15 Co5 O24 171.3(2)
O13 Co5 O22 89.1(2)
O16 Co5 O22 170.8(2)
O15 Co5 O22 90.7(2)
O24 Co5 O22 96.7(2)
O13 Co5 N6 178.2(3)
O16 Co5 N6 91.5(2)
O15 Co5 N6 93.5(2)
O24 Co5 N6 90.7(2)
O22 Co5 N6 92.6(2)
O13 Co5 Co6 43.59(16)
O16 Co5 Co6 43.98(15)
O15 Co5 Co6 87.63(16)
O24 Co5 Co6 84.04(16)
O22 Co5 Co6 132.73(16)
N6 Co5 Co6 134.69(19)
O13 Co5 Co4 43.41(16)
O16 Co5 Co4 87.61(16)
O15 Co5 Co4 44.16(15)
O24 Co5 Co4 132.10(17)
O22 Co5 Co4 83.79(16)
N6 Co5 Co4 137.22(19)
Co6 Co5 Co4 62.96(4)
O13 Co5 Mn2 84.04(16)
O16 Co5 Mn2 40.59(16)
O15 Co5 Mn2 40.30(15)
O24 Co5 Mn2 131.73(16)
O22 Co5 Mn2 130.65(16)
N6 Co5 Mn2 95.15(18)
Co6 Co5 Mn2 58.63(4)
Co4 Co5 Mn2 58.52(4)
O13 Co6 O16 86.7(2)
O13 Co6 O14 82.1(2)
O16 Co6 O14 86.2(2)
O13 Co6 O18 173.1(2)
O16 Co6 O18 87.9(2)
O14 Co6 O18 93.3(2)
O13 Co6 O23 91.1(2)
O16 Co6 O23 88.0(2)
O14 Co6 O23 171.3(2)
O18 Co6 O23 93.0(2)
O13 Co6 N4 95.3(2)
O16 Co6 N4 177.9(2)
O14 Co6 N4 93.6(2)
O18 Co6 N4 90.0(2)
O23 Co6 N4 92.4(2)
O13 Co6 Co5 43.58(16)
O16 Co6 Co5 43.82(15)
O14 Co6 Co5 87.97(15)
O18 Co6 Co5 131.59(16)
O23 Co6 Co5 83.33(16)
N4 Co6 Co5 138.24(19)
O13 Co6 Mn2 87.53(16)
O16 Co6 Mn2 43.31(16)
O14 Co6 Mn2 43.38(15)
O18 Co6 Mn2 85.62(16)
O23 Co6 Mn2 131.30(16)
N4 Co6 Mn2 136.18(19)
Co5 Co6 Mn2 63.04(4)
O13 Co6 Co4 40.72(16)
O16 Co6 Co4 84.08(16)
O14 Co6 Co4 41.36(15)
O18 Co6 Co4 134.27(16)
O23 Co6 Co4 131.44(16)
N4 Co6 Co4 97.13(19)
Co5 Co6 Co4 58.60(4)
Mn2 Co6 Co4 58.55(4)

loop_
_geom_bond_atom_site_label_1
_geom_bond_atom_site_label_2
_geom_bond_distance
C1 O6 1.275(9)
C1 O5 1.279(9)
C1 C2 1.495(10)
C3 O8 1.256(10)
C3 O7 1.275(10)
C3 C4 1.504(11)
C5 O10 1.252(10)
C5 O9 1.283(10)
C5 C66 1.499(11)
C6 O12 1.267(10)
C6 O11 1.283(10)
C6 C7 1.500(11)
C8 N1 1.334(10)
C8 C9 1.365(12)
C9 C10 1.379(12)
C10 C11 1.385(12)
C11 C12 1.390(12)
C12 N1 1.342(10)
C13 N2 1.353(11)
C13 C14 1.384(13)
C14 C15 1.369(14)
C15 C16 1.366(14)
C16 C17 1.373(12)
C17 N2 1.325(11)
C18 N3 1.320(11)
C18 C19 1.407(12)
C19 C20 1.386(12)
C20 C21 1.409(12)
C21 C22 1.347(12)
C22 N3 1.355(10)
C30 O18 1.254(9)
C30 O17 1.287(9)
C30 C310 1.496(11)
C31 N6 1.327(10)
C31 C49 1.353(11)
C32 O20 1.261(10)
C32 O19 1.281(9)
C32 C33 1.506(11)
C34 O21 1.267(10)
C34 O22 1.270(10)
C34 C35 1.488(11)
C36 O23 1.273(10)
C36 O24 1.275(9)
C36 C37 1.507(12)
C38 N4 1.336(10)
C38 C39 1.382(11)
C39 C40 1.392(12)
C40 C41 1.380(12)
C41 C42 1.373(11)
C42 N4 1.364(10)
C43 N5 1.351(10)
C43 C44 1.367(11)
C44 C45 1.394(12)
C45 C46 1.345(13)
C46 C470 1.397(11)
C47 C48 1.363(12)
C47 C460 1.385(11)
C48 C49 1.380(12)
C80 Cl4 1.740(12)
C80 Cl3 1.761(11)
C82 Cl6 1.722(13)
C82 Cl5 1.728(13)
C83 Cl8 1.711(14)
C83 Cl7 1.776(13)
C460 N6 1.349(10)
C470 N5 1.329(10)
N1 Co1 1.946(7)
N2 Co2 1.927(7)
N3 Co3 1.964(7)
N4 Co6 1.942(6)
N5 Co4 1.943(6)
N6 Co5 1.966(6)
O1 Mn1 1.866(5)
O1 Co2 1.885(5)
O1 Co1 1.890(5)
O2 Co2 1.851(5)
O2 Co3 1.856(5)
O2 Co1 1.868(5)
O3 Mn1 1.854(5)
O3 Co3 1.881(5)
O3 Co2 1.887(5)
O4 Mn1 1.859(5)
O4 Co1 1.872(5)
O4 Co3 1.882(5)
O5 Mn1 2.001(5)
O6 Co1 1.935(5)
O7 Mn1 2.013(5)
O8 Co2 1.946(5)
O9 Co3 1.928(6)
O10 Co2 1.940(5)
O11 Co3 1.920(6)
O12 Co1 1.920(6)
O13 Co4 1.863(5)
O13 Co5 1.865(5)
O13 Co6 1.866(5)
O14 Mn2 1.864(5)
O14 Co4 1.880(5)
O14 Co6 1.894(5)
O15 Mn2 1.851(5)
O15 Co5 1.884(5)
O15 Co4 1.887(5)
O16 Mn2 1.862(5)
O16 Co5 1.873(5)
O16 Co6 1.878(5)
O17 Mn2 1.995(5)
O18 Co6 1.932(5)
O19 Co4 1.936(5)
O20 Mn2 2.010(5)
O21 Co4 1.932(5)
O22 Co5 1.931(5)
O23 Co6 1.935(5)
O24 Co5 1.909(5)
Cl1 Mn2 2.270(2)
Cl2 Mn1 2.274(2)
Mn1 Co1 2.6975(16)
Mn1 Co2 2.7078(16)
Mn1 Co3 2.8345(16)
Mn2 Co4 2.7090(15)
Mn2 Co6 2.7113(15)
Mn2 Co5 2.8306(15)
Co1 Co3 2.7151(15)
Co1 Co2 2.8203(14)
Co2 Co3 2.7007(15)
Co4 Co5 2.7072(15)
Co4 Co6 2.8249(14)
Co5 Co6 2.7028(14)
